data_4033286
loop_
_publ_author_name
'Feng, Manli'
'Yang, Pengfei'
'Yang, Gaosheng'
'Chen, Wenlong'
'Chai, Zhuo'

_publ_section_title
;
 FeCl3-Promoted [3 + 2] Annulations of \g-Butyrolactone Fused
 Cyclopropanes with Heterocumulenes.
;
_journal_name_full 'The Journal of organic chemistry'
_journal_paper_doi 10.1021/acs.joc.7b02561
_journal_year 2017
_chemical_formula_sum 'C21 H20 O5'
_chemical_formula_weight 352.37
_space_group_crystal_system orthorhombic
_space_group_IT_number 61
_space_group_name_Hall '-P 2ac 2ab'
_space_group_name_H-M_alt 'P b c a'
_symmetry_space_group_name_Hall '-P 2ac 2ab'
_symmetry_space_group_name_H-M 'P b c a'
_atom_sites_solution_hydrogens geom
_audit_creation_method SHELXL-2016/6
_cell_angle_alpha 90
_cell_angle_beta 90
_cell_angle_gamma 90
_cell_formula_units_Z 8
_cell_length_a 9.9842(3)
_cell_length_b 12.3560(4)
_cell_length_c 28.8578(9)
_cell_measurement_reflns_used 9832
_cell_measurement_temperature 273(2)
_cell_measurement_theta_max 68.06
_cell_measurement_theta_min 3.06
_cell_volume 3560.04(19)
_computing_cell_refinement 'Bruker SAINT'
_computing_data_collection 'Bruker APEX2'
_computing_data_reduction 'Bruker SAINT'
_computing_molecular_graphics 'Bruker SHELXTL'
_computing_publication_material 'Bruker SHELXTL'
_computing_structure_refinement 'SHELXL-2016/6 (Sheldrick, 2016)'
_computing_structure_solution 'SHELXT 2014/5 (Sheldrick, 2014)'
_diffrn_ambient_temperature 273(2)
_diffrn_measured_fraction_theta_full 1.000
_diffrn_measured_fraction_theta_max 0.997
_diffrn_measurement_device_type 'Bruker APEX-II CCD'
_diffrn_measurement_method '\f and \w scans'
_diffrn_radiation_type CuK\a
_diffrn_radiation_wavelength 1.54178
_diffrn_reflns_av_R_equivalents 0.0872
_diffrn_reflns_av_unetI/netI 0.0212
_diffrn_reflns_Laue_measured_fraction_full 1.000
_diffrn_reflns_Laue_measured_fraction_max 0.997
_diffrn_reflns_limit_h_max 12
_diffrn_reflns_limit_h_min -12
_diffrn_reflns_limit_k_max 14
_diffrn_reflns_limit_k_min -14
_diffrn_reflns_limit_l_max 34
_diffrn_reflns_limit_l_min -34
_diffrn_reflns_number 93537
_diffrn_reflns_point_group_measured_fraction_full 1.000
_diffrn_reflns_point_group_measured_fraction_max 0.997
_diffrn_reflns_theta_full 67.679
_diffrn_reflns_theta_max 68.388
_diffrn_reflns_theta_min 3.063
_exptl_absorpt_coefficient_mu 0.769
_exptl_crystal_colour colorless
_exptl_crystal_density_diffrn 1.315
_exptl_crystal_description block
_exptl_crystal_F_000 1488
_exptl_crystal_size_max 0.210
_exptl_crystal_size_mid 0.200
_exptl_crystal_size_min 0.190
_refine_diff_density_max 0.408
_refine_diff_density_min -0.630
_refine_diff_density_rms 0.171
_refine_ls_extinction_method none
_refine_ls_goodness_of_fit_ref 1.202
_refine_ls_hydrogen_treatment constr
_refine_ls_matrix_type full
_refine_ls_number_parameters 237
_refine_ls_number_reflns 3259
_refine_ls_number_restraints 0
_refine_ls_restrained_S_all 1.202
_refine_ls_R_factor_all 0.0777
_refine_ls_R_factor_gt 0.0697
_refine_ls_shift/su_max 0.001
_refine_ls_shift/su_mean 0.000
_refine_ls_structure_factor_coef Fsqd
_refine_ls_weighting_details 'w=1/[\s^2^(Fo^2^)+(0.0919P)^2^+0.6278P] where P=(Fo^2^+2Fc^2^)/3'
_refine_ls_weighting_scheme calc
_refine_ls_wR_factor_gt 0.1513
_refine_ls_wR_factor_ref 0.1572
_reflns_Friedel_coverage 0.000
_reflns_number_gt 2807
_reflns_number_total 3259
_reflns_threshold_expression 'I > 2\s(I)'
_cod_data_source_file jo7b02561_si_002.cif
_cod_data_source_block cu_20170925f_0m_a_compound_1m
_cod_database_code 4033286
_shelx_shelxl_version_number 2016/6
_shelx_space_group_comment
;
The symmetry employed for this shelxl refinement is uniquely defined
by the following loop, which should always be used as a source of
symmetry information in preference to the above space-group names.
They are only intended as comments.
;
_shelx_estimated_absorpt_t_min 0.855
_shelx_estimated_absorpt_t_max 0.868

loop_
_space_group_symop_operation_xyz
'x, y, z'
'-x+1/2, -y, z+1/2'
'-x, y+1/2, -z+1/2'
'x+1/2, -y+1/2, -z'
'-x, -y, -z'
'x-1/2, y, -z-1/2'
'x, -y-1/2, z-1/2'
'-x-1/2, y-1/2, z'

loop_
_atom_site_label
_atom_site_type_symbol
_atom_site_fract_x
_atom_site_fract_y
_atom_site_fract_z
_atom_site_U_iso_or_equiv
_atom_site_adp_type
_atom_site_occupancy
_atom_site_site_symmetry_order
_atom_site_calc_flag
_atom_site_refinement_flags_posn
_atom_site_refinement_flags_adp
O2 O 0.32704(12) 0.58677(12) 0.64237(5) 0.0411(4) Uani 1 1 d . .
O4 O 0.75769(13) 0.66641(11) 0.61944(5) 0.0402(4) Uani 1 1 d . .
O3 O 0.63676(15) 0.81556(11) 0.60440(6) 0.0502(4) Uani 1 1 d . .
O1 O 0.34783(15) 0.76523(13) 0.63344(5) 0.0483(4) Uani 1 1 d . .
O5 O 0.30705(15) 0.27452(13) 0.78267(5) 0.0511(4) Uani 1 1 d . .
C1 C 0.62219(17) 0.56969(15) 0.53330(6) 0.0326(4) Uani 1 1 d . .
C20 C 0.35984(16) 0.37874(15) 0.71326(6) 0.0326(4) Uani 1 1 d . .
H20 H 0.299220 0.340193 0.695194 0.039 Uiso 1 1 calc R U
C15 C 0.43703(17) 0.46057(15) 0.69370(6) 0.0312(4) Uani 1 1 d . .
C8 C 0.53838(18) 0.52298(14) 0.61705(6) 0.0306(4) Uani 1 1 d . .
H8 H 0.624677 0.489740 0.624744 0.037 Uiso 1 1 calc R U
C7 C 0.51517(17) 0.56624(14) 0.56952(6) 0.0324(4) Uani 1 1 d . .
H7 H 0.423857 0.557157 0.557679 0.039 Uiso 1 1 calc R U
C9 C 0.52888(17) 0.64441(14) 0.61140(6) 0.0291(4) Uani 1 1 d . .
C19 C 0.37432(17) 0.35518(15) 0.76014(6) 0.0339(4) Uani 1 1 d . .
C11 C 0.41343(18) 0.49011(16) 0.64363(6) 0.0342(4) Uani 1 1 d . .
H11 H 0.368966 0.430015 0.627673 0.041 Uiso 1 1 calc R U
C12 C 0.64451(18) 0.72018(15) 0.61179(6) 0.0327(4) Uani 1 1 d . .
C18 C 0.46322(19) 0.41377(16) 0.78720(7) 0.0380(4) Uani 1 1 d . .
H18 H 0.470770 0.399356 0.818726 0.046 Uiso 1 1 calc R U
C2 C 0.7200(2) 0.49173(18) 0.52974(7) 0.0417(5) Uani 1 1 d . .
H2 H 0.721394 0.434420 0.550627 0.050 Uiso 1 1 calc R U
C10 C 0.39585(19) 0.67657(17) 0.62981(6) 0.0350(4) Uani 1 1 d . .
C16 C 0.52773(19) 0.51754(16) 0.72050(7) 0.0386(5) Uani 1 1 d . .
H16 H 0.579942 0.571676 0.707279 0.046 Uiso 1 1 calc R U
C17 C 0.5402(2) 0.49338(17) 0.76715(7) 0.0406(5) Uani 1 1 d . .
H17 H 0.601443 0.531441 0.785166 0.049 Uiso 1 1 calc R U
C6 C 0.6223(2) 0.65438(18) 0.50174(7) 0.0468(5) Uani 1 1 d . .
H6 H 0.556035 0.707191 0.503325 0.056 Uiso 1 1 calc R U
C3 C 0.8166(2) 0.4978(2) 0.49535(8) 0.0506(6) Uani 1 1 d . .
H3 H 0.881671 0.444172 0.493143 0.061 Uiso 1 1 calc R U
C21 C 0.2104(2) 0.21479(18) 0.75745(9) 0.0517(6) Uani 1 1 d . .
H21A H 0.138589 0.261893 0.748369 0.078 Uiso 1 1 calc R U
H21B H 0.175789 0.157675 0.776551 0.078 Uiso 1 1 calc R U
H21C H 0.251364 0.184326 0.730321 0.078 Uiso 1 1 calc R U
C4 C 0.8167(2) 0.5826(2) 0.46443(8) 0.0526(6) Uani 1 1 d . .
H4 H 0.881733 0.586810 0.441416 0.063 Uiso 1 1 calc R U
C5 C 0.7200(2) 0.6608(2) 0.46797(8) 0.0553(6) Uani 1 1 d . .
H5 H 0.720204 0.718814 0.447438 0.066 Uiso 1 1 calc R U
C13 C 0.8810(2) 0.7274(2) 0.61529(10) 0.0612(7) Uani 1 1 d . .
H13A H 0.889694 0.777568 0.640969 0.073 Uiso 1 1 calc R U
H13B H 0.881324 0.768439 0.586634 0.073 Uiso 1 1 calc R U
C14 C 0.9918(3) 0.6501(3) 0.61563(14) 0.0901(11) Uani 1 1 d . .
H14A H 0.988602 0.608192 0.643613 0.135 Uiso 1 1 calc R U
H14B H 1.075232 0.688542 0.614132 0.135 Uiso 1 1 calc R U
H14C H 0.984259 0.602834 0.589359 0.135 Uiso 1 1 calc R U

loop_
_atom_site_aniso_label
_atom_site_aniso_U_11
_atom_site_aniso_U_22
_atom_site_aniso_U_33
_atom_site_aniso_U_23
_atom_site_aniso_U_13
_atom_site_aniso_U_12
O2 0.0260(6) 0.0599(9) 0.0374(8) 0.0120(6) 0.0025(5) 0.0019(6)
O4 0.0293(7) 0.0390(7) 0.0524(9) -0.0013(6) 0.0016(6) -0.0036(5)
O3 0.0568(9) 0.0351(8) 0.0588(10) 0.0083(7) 0.0083(7) -0.0010(6)
O1 0.0466(8) 0.0582(10) 0.0401(8) 0.0029(7) 0.0059(6) 0.0210(7)
O5 0.0602(9) 0.0532(9) 0.0399(8) 0.0166(7) -0.0017(7) -0.0207(7)
C1 0.0359(9) 0.0389(10) 0.0230(9) -0.0007(7) 0.0021(7) -0.0017(7)
C20 0.0284(8) 0.0378(10) 0.0317(9) 0.0015(8) 0.0002(7) -0.0031(7)
C15 0.0280(8) 0.0379(9) 0.0276(9) 0.0024(7) 0.0025(7) -0.0025(7)
C8 0.0316(9) 0.0340(9) 0.0263(9) 0.0026(7) 0.0025(7) -0.0015(7)
C7 0.0328(9) 0.0410(10) 0.0233(9) -0.0015(7) 0.0018(7) -0.0021(7)
C9 0.0304(8) 0.0336(9) 0.0234(8) 0.0016(7) 0.0027(7) 0.0026(7)
C19 0.0349(9) 0.0337(10) 0.0330(10) 0.0058(8) 0.0041(7) -0.0009(7)
C11 0.0308(9) 0.0427(10) 0.0290(10) 0.0030(8) -0.0003(7) -0.0059(8)
C12 0.0367(9) 0.0364(10) 0.0252(9) 0.0000(7) 0.0048(7) 0.0007(8)
C18 0.0437(10) 0.0431(11) 0.0272(9) 0.0050(8) -0.0027(8) 0.0016(8)
C2 0.0407(10) 0.0487(11) 0.0356(11) 0.0061(9) 0.0038(8) 0.0034(9)
C10 0.0318(9) 0.0512(12) 0.0221(8) 0.0053(8) -0.0002(7) 0.0069(8)
C16 0.0367(9) 0.0445(11) 0.0347(10) 0.0054(8) -0.0014(8) -0.0110(8)
C17 0.0415(10) 0.0447(11) 0.0357(10) 0.0000(9) -0.0084(9) -0.0061(8)
C6 0.0578(13) 0.0481(12) 0.0345(11) 0.0069(9) 0.0099(9) 0.0096(10)
C3 0.0396(10) 0.0657(14) 0.0465(13) -0.0008(11) 0.0086(9) 0.0098(10)
C21 0.0461(12) 0.0485(12) 0.0607(15) 0.0177(11) -0.0056(10) -0.0122(10)
C4 0.0484(12) 0.0724(15) 0.0371(11) 0.0035(11) 0.0157(9) -0.0032(11)
C5 0.0689(15) 0.0587(14) 0.0384(12) 0.0138(10) 0.0171(11) 0.0021(11)
C13 0.0370(12) 0.0624(16) 0.0842(19) 0.0050(13) 0.0037(11) -0.0152(11)
C14 0.0377(13) 0.100(2) 0.133(3) 0.027(2) 0.0072(15) 0.0022(14)

loop_
_atom_type_symbol
_atom_type_description
_atom_type_scat_dispersion_real
_atom_type_scat_dispersion_imag
_atom_type_scat_source
C C 0.0181 0.0091 'International Tables Vol C Tables 4.2.6.8 and 6.1.1.4'
H H 0.0000 0.0000 'International Tables Vol C Tables 4.2.6.8 and 6.1.1.4'
O O 0.0492 0.0322 'International Tables Vol C Tables 4.2.6.8 and 6.1.1.4'

loop_
_geom_angle_atom_site_label_1
_geom_angle_atom_site_label_2
_geom_angle_atom_site_label_3
_geom_angle
C10 O2 C11 111.94(13)
C12 O4 C13 116.67(16)
C19 O5 C21 118.06(16)
C2 C1 C6 118.61(18)
C2 C1 C7 122.66(17)
C6 C1 C7 118.73(17)
C15 C20 C19 119.28(17)
C15 C20 H20 120.4
C19 C20 H20 120.4
C16 C15 C20 120.38(17)
C16 C15 C11 120.97(16)
C20 C15 C11 118.55(16)
C7 C8 C9 62.30(11)
C7 C8 C11 115.64(15)
C9 C8 C11 105.56(15)
C7 C8 H8 119.7
C9 C8 H8 119.7
C11 C8 H8 119.7
C8 C7 C1 122.85(15)
C8 C7 C9 59.54(11)
C1 C7 C9 117.59(15)
C8 C7 H7 115.1
C1 C7 H7 115.1
C9 C7 H7 115.1
C10 C9 C12 121.57(16)
C10 C9 C8 106.44(15)
C12 C9 C8 125.13(15)
C10 C9 C7 111.47(15)
C12 C9 C7 117.78(14)
C8 C9 C7 58.16(11)
O5 C19 C18 115.31(17)
O5 C19 C20 124.35(17)
C18 C19 C20 120.34(17)
O2 C11 C15 108.11(15)
O2 C11 C8 104.56(14)
C15 C11 C8 114.82(15)
O2 C11 H11 109.7
C15 C11 H11 109.7
C8 C11 H11 109.7
O3 C12 O4 125.11(18)
O3 C12 C9 124.54(17)
O4 C12 C9 110.29(15)
C17 C18 C19 119.61(17)
C17 C18 H18 120.2
C19 C18 H18 120.2
C1 C2 C3 120.65(19)
C1 C2 H2 119.7
C3 C2 H2 119.7
O1 C10 O2 121.44(18)
O1 C10 C9 129.26(19)
O2 C10 C9 109.29(16)
C15 C16 C17 119.53(17)
C15 C16 H16 120.2
C17 C16 H16 120.2
C18 C17 C16 120.84(18)
C18 C17 H17 119.6
C16 C17 H17 119.6
C5 C6 C1 120.4(2)
C5 C6 H6 119.8
C1 C6 H6 119.8
C4 C3 C2 120.4(2)
C4 C3 H3 119.8
C2 C3 H3 119.8
O5 C21 H21A 109.5
O5 C21 H21B 109.5
H21A C21 H21B 109.5
O5 C21 H21C 109.5
H21A C21 H21C 109.5
H21B C21 H21C 109.5
C5 C4 C3 119.21(19)
C5 C4 H4 120.4
C3 C4 H4 120.4
C4 C5 C6 120.7(2)
C4 C5 H5 119.7
C6 C5 H5 119.7
O4 C13 C14 107.6(2)
O4 C13 H13A 110.2
C14 C13 H13A 110.2
O4 C13 H13B 110.2
C14 C13 H13B 110.2
H13A C13 H13B 108.5
C13 C14 H14A 109.5
C13 C14 H14B 109.5
H14A C14 H14B 109.5
C13 C14 H14C 109.5
H14A C14 H14C 109.5
H14B C14 H14C 109.5

loop_
_geom_bond_atom_site_label_1
_geom_bond_atom_site_label_2
_geom_bond_distance
O2 C10 1.354(2)
O2 C11 1.474(2)
O4 C12 1.329(2)
O4 C13 1.449(2)
O3 C12 1.200(2)
O1 C10 1.200(2)
O5 C19 1.366(2)
O5 C21 1.416(3)
C1 C2 1.376(3)
C1 C6 1.387(3)
C1 C7 1.495(2)
C20 C15 1.391(3)
C20 C19 1.391(3)
C20 H20 0.9300
C15 C16 1.383(3)
C15 C11 1.509(2)
C8 C7 1.490(2)
C8 C9 1.512(2)
C8 C11 1.520(2)
C8 H8 0.9800
C7 C9 1.553(2)
C7 H7 0.9800
C9 C10 1.485(2)
C9 C12 1.486(3)
C19 C18 1.386(3)
C11 H11 0.9800
C18 C17 1.376(3)
C18 H18 0.9300
C2 C3 1.385(3)
C2 H2 0.9300
C16 C17 1.385(3)
C16 H16 0.9300
C17 H17 0.9300
C6 C5 1.382(3)
C6 H6 0.9300
C3 C4 1.377(3)
C3 H3 0.9300
C21 H21A 0.9600
C21 H21B 0.9600
C21 H21C 0.9600
C4 C5 1.370(3)
C4 H4 0.9300
C5 H5 0.9300
C13 C14 1.461(4)
C13 H13A 0.9700
C13 H13B 0.9700
C14 H14A 0.9600
C14 H14B 0.9600
C14 H14C 0.9600
